data_7001183
loop_
_publ_author_name
'Liu, Hsiao-Chan'
'Chen, I-Han'
'Huang, Anny'
'Huang, Sin-Chiang'
'Hsu, Kuei-Fang'

_publ_section_title
;
 Five related metal--organic frameworks constructed from
 [Ln2(SO4)2(H2O)n]2+ units and oxalate or acetate ligands
;
_journal_issue 18
_journal_name_full 'Dalton Transactions'
_journal_page_first 3447
_journal_page_last 3456
_journal_paper_doi 10.1039/b819935c
_journal_year 2009
_chemical_formula_moiety NH4[Er(SO4)(H2O)(C2O4)]
_chemical_formula_sum 'C2 H6 Er N O9 S'
_chemical_formula_weight 387.40
_space_group_IT_number 14
_symmetry_cell_setting monoclinic
_symmetry_space_group_name_Hall '-P 2yn'
_symmetry_space_group_name_H-M 'P 1 21/n 1'
_atom_sites_solution_hydrogens geom
_atom_sites_solution_primary direct
_atom_sites_solution_secondary difmap
_audit_creation_method SHELXL-97
_cell_angle_alpha 90.00
_cell_angle_beta 93.028(3)
_cell_angle_gamma 90.00
_cell_formula_units_Z 4
_cell_length_a 6.4752(9)
_cell_length_b 8.4502(12)
_cell_length_c 13.627(2)
_cell_measurement_reflns_used 831
_cell_measurement_temperature 293(2)
_cell_measurement_theta_max 23.42
_cell_measurement_theta_min 2.99
_cell_volume 744.58(18)
_computing_cell_refinement 'Bruker SMART'
_computing_data_collection 'Bruker SMART'
_computing_data_reduction 'Bruker SAINT'
_computing_molecular_graphics 'Bruker SHELXTL'
_computing_publication_material 'Bruker SHELXTL'
_computing_structure_refinement 'SHELXL-97 (Sheldrick, 1997)'
_computing_structure_solution 'SHELXS-97 (Sheldrick, 1990)'
_diffrn_ambient_temperature 293(2)
_diffrn_measured_fraction_theta_full 0.993
_diffrn_measured_fraction_theta_max 0.993
_diffrn_measurement_device_type 'CCD area detector'
_diffrn_measurement_method 'phi and omega scans'
_diffrn_radiation_monochromator graphite
_diffrn_radiation_source 'fine-focus sealed tube'
_diffrn_radiation_type MoK\a
_diffrn_radiation_wavelength 0.71073
_diffrn_reflns_av_R_equivalents 0.0700
_diffrn_reflns_av_sigmaI/netI 0.0771
_diffrn_reflns_limit_h_max 8
_diffrn_reflns_limit_h_min -8
_diffrn_reflns_limit_k_max 10
_diffrn_reflns_limit_k_min -11
_diffrn_reflns_limit_l_max 18
_diffrn_reflns_limit_l_min -16
_diffrn_reflns_number 5723
_diffrn_reflns_theta_full 28.57
_diffrn_reflns_theta_max 28.57
_diffrn_reflns_theta_min 2.84
_exptl_absorpt_coefficient_mu 11.588
_exptl_absorpt_correction_T_max 1
_exptl_absorpt_correction_T_min 0.653054
_exptl_absorpt_correction_type multi-scan
_exptl_absorpt_process_details SADABS
_exptl_crystal_colour light-pink
_exptl_crystal_density_diffrn 3.456
_exptl_crystal_density_method 'not measured'
_exptl_crystal_description columnar
_exptl_crystal_F_000 724
_exptl_crystal_size_max 0.07
_exptl_crystal_size_mid 0.02
_exptl_crystal_size_min 0.02
_refine_diff_density_max 1.728
_refine_diff_density_min -1.708
_refine_diff_density_rms 0.337
_refine_ls_extinction_coef 0.0018(3)
_refine_ls_extinction_expression Fc^*^=kFc[1+0.001xFc^2^\l^3^/sin(2\q)]^-1/4^
_refine_ls_extinction_method SHELXL
_refine_ls_goodness_of_fit_ref 0.965
_refine_ls_hydrogen_treatment noref
_refine_ls_matrix_type full
_refine_ls_number_parameters 128
_refine_ls_number_reflns 1896
_refine_ls_number_restraints 0
_refine_ls_restrained_S_all 0.965
_refine_ls_R_factor_all 0.0657
_refine_ls_R_factor_gt 0.0404
_refine_ls_shift/su_max 0.001
_refine_ls_shift/su_mean 0.000
_refine_ls_structure_factor_coef Fsqd
_refine_ls_weighting_details 'calc w=1/[\s^2^(Fo^2^)+(0.0329P)^2^+0.0000P] where P=(Fo^2^+2Fc^2^)/3'
_refine_ls_weighting_scheme calc
_refine_ls_wR_factor_gt 0.0754
_refine_ls_wR_factor_ref 0.0868
_reflns_number_gt 1357
_reflns_number_total 1896
_reflns_threshold_expression >2sigma(I)
_cod_data_source_file b819935c.txt
_cod_data_source_block Er8
_cod_original_cell_volume 744.56(18)
_cod_original_sg_symbol_H-M P2(1)/n
_cod_database_code 7001183

loop_
_symmetry_equiv_pos_as_xyz
'x, y, z'
'-x+1/2, y+1/2, -z+1/2'
'-x, -y, -z'
'x-1/2, -y-1/2, z-1/2'

loop_
_atom_site_label
_atom_site_type_symbol
_atom_site_fract_x
_atom_site_fract_y
_atom_site_fract_z
_atom_site_U_iso_or_equiv
_atom_site_adp_type
_atom_site_occupancy
_atom_site_symmetry_multiplicity
_atom_site_calc_flag
_atom_site_refinement_flags
_atom_site_disorder_assembly
_atom_site_disorder_group
Er1 Er 0.24576(6) 0.24042(4) 0.90952(3) 0.00975(16) Uani 1 1 d . . .
S1 S 0.2418(3) -0.1668(2) 0.97529(17) 0.0106(5) Uani 1 1 d . . .
O1 O 0.2514(9) 0.0066(7) 0.9922(5) 0.0144(14) Uani 1 1 d . . .
O2 O 0.4411(9) -0.2369(7) 1.0042(5) 0.0180(14) Uani 1 1 d . . .
O3 O 0.1938(11) -0.1980(8) 0.8719(5) 0.0246(16) Uani 1 1 d . . .
O4 O 0.0849(9) -0.2349(7) 1.0357(5) 0.0213(15) Uani 1 1 d . . .
O5 O 0.4491(9) 0.4423(7) 0.8402(5) 0.0152(14) Uani 1 1 d . . .
O6 O 0.0455(9) 0.4417(7) 0.8274(5) 0.0143(14) Uani 1 1 d . . .
O7 O 0.0456(10) 0.6049(7) 0.7000(5) 0.0135(14) Uani 1 1 d . . .
O8 O 0.4528(10) 0.6179(7) 0.7194(5) 0.0172(15) Uani 1 1 d . . .
O9 O 0.2369(11) 0.4210(8) 1.0403(5) 0.0223(16) Uani 1 1 d . . .
H9A H 0.3037 0.3831 1.0903 0.033 Uiso 1 1 d R . .
H9B H 0.2921 0.5076 1.0237 0.033 Uiso 1 1 d R . .
C1 C 0.3615(14) 0.5300(10) 0.7754(8) 0.015(2) Uani 1 1 d . . .
C2 C 0.1314(14) 0.5273(10) 0.7669(7) 0.0131(19) Uani 1 1 d . . .
N1 N 0.7328(12) 0.3392(9) 0.6894(6) 0.0205(19) Uani 1 1 d . . .

loop_
_atom_site_aniso_label
_atom_site_aniso_U_11
_atom_site_aniso_U_22
_atom_site_aniso_U_33
_atom_site_aniso_U_23
_atom_site_aniso_U_13
_atom_site_aniso_U_12
Er1 0.0089(2) 0.0089(2) 0.0115(2) 0.00007(18) 0.00076(13) 0.00012(16)
S1 0.0095(10) 0.0095(10) 0.0129(12) 0.0006(9) 0.0003(9) 0.0000(8)
O1 0.019(3) 0.006(3) 0.018(4) 0.002(3) 0.000(3) 0.004(2)
O2 0.008(3) 0.019(3) 0.027(4) -0.003(3) -0.003(3) 0.005(3)
O3 0.027(4) 0.029(4) 0.016(4) -0.007(3) -0.010(3) -0.006(3)
O4 0.013(3) 0.017(3) 0.035(4) 0.009(3) 0.012(3) -0.001(3)
O5 0.011(3) 0.016(3) 0.018(4) 0.003(3) -0.003(3) -0.002(2)
O6 0.013(3) 0.020(3) 0.011(3) 0.001(3) 0.005(3) -0.001(2)
O7 0.015(3) 0.014(3) 0.011(3) 0.005(3) 0.004(3) 0.004(2)
O8 0.014(3) 0.020(3) 0.018(4) 0.004(3) -0.001(3) -0.006(3)
O9 0.027(4) 0.020(4) 0.020(4) -0.005(3) -0.002(3) 0.001(3)
C1 0.013(5) 0.006(4) 0.028(6) -0.003(4) 0.003(4) -0.003(3)
C2 0.017(5) 0.005(4) 0.018(5) -0.004(4) 0.008(4) -0.004(3)
N1 0.015(4) 0.019(4) 0.028(5) -0.008(4) 0.002(4) -0.004(3)

loop_
_atom_type_symbol
_atom_type_description
_atom_type_scat_dispersion_real
_atom_type_scat_dispersion_imag
_atom_type_scat_source
C C 0.0033 0.0016 'International Tables Vol C Tables 4.2.6.8 and 6.1.1.4'
H H 0.0000 0.0000 'International Tables Vol C Tables 4.2.6.8 and 6.1.1.4'
N N 0.0061 0.0033 'International Tables Vol C Tables 4.2.6.8 and 6.1.1.4'
O O 0.0106 0.0060 'International Tables Vol C Tables 4.2.6.8 and 6.1.1.4'
S S 0.1246 0.1234 'International Tables Vol C Tables 4.2.6.8 and 6.1.1.4'
Er Er -0.2586 4.9576 'International Tables Vol C Tables 4.2.6.8 and 6.1.1.4'

loop_
_geom_angle_atom_site_label_1
_geom_angle_atom_site_label_2
_geom_angle_atom_site_label_3
_geom_angle
_geom_angle_site_symmetry_1
_geom_angle_site_symmetry_3
_geom_angle_publ_flag
O1 Er1 O2 75.1(2) . 3_657 ?
O1 Er1 O4 79.2(2) . 3_557 ?
O2 Er1 O4 130.2(2) 3_657 3_557 ?
O1 Er1 O9 100.9(2) . . ?
O2 Er1 O9 71.1(2) 3_657 . ?
O4 Er1 O9 73.0(2) 3_557 . ?
O1 Er1 O8 88.9(2) . 2_546 ?
O2 Er1 O8 144.0(2) 3_657 2_546 ?
O4 Er1 O8 75.7(2) 3_557 2_546 ?
O9 Er1 O8 144.6(2) . 2_546 ?
O1 Er1 O7 84.1(2) . 2_546 ?
O2 Er1 O7 78.3(2) 3_657 2_546 ?
O4 Er1 O7 140.1(2) 3_557 2_546 ?
O9 Er1 O7 146.3(2) . 2_546 ?
O8 Er1 O7 67.9(2) 2_546 2_546 ?
O1 Er1 O5 145.5(2) . . ?
O2 Er1 O5 73.7(2) 3_657 . ?
O4 Er1 O5 133.3(2) 3_557 . ?
O9 Er1 O5 82.6(2) . . ?
O8 Er1 O5 108.1(2) 2_546 . ?
O7 Er1 O5 75.5(2) 2_546 . ?
O1 Er1 O6 147.9(2) . . ?
O2 Er1 O6 134.1(2) 3_657 . ?
O4 Er1 O6 71.0(2) 3_557 . ?
O9 Er1 O6 81.8(2) . . ?
O8 Er1 O6 72.7(2) 2_546 . ?
O7 Er1 O6 111.4(2) 2_546 . ?
O5 Er1 O6 66.5(2) . . ?
O3 S1 O2 109.3(4) . . ?
O3 S1 O4 110.9(4) . . ?
O2 S1 O4 108.7(4) . . ?
O3 S1 O1 109.6(4) . . ?
O2 S1 O1 109.3(4) . . ?
O4 S1 O1 109.1(4) . . ?
S1 O1 Er1 141.4(4) . . ?
S1 O2 Er1 153.2(4) . 3_657 ?
S1 O4 Er1 151.3(4) . 3_557 ?
C1 O5 Er1 117.4(6) . . ?
C2 O6 Er1 118.2(6) . . ?
C2 O7 Er1 118.4(6) . 2_556 ?
C1 O8 Er1 117.6(6) . 2_556 ?
O8 C1 O5 124.8(9) . . ?
O8 C1 C2 118.1(9) . . ?
O5 C1 C2 117.1(8) . . ?
O7 C2 O6 126.7(9) . . ?
O7 C2 C1 117.4(8) . . ?
O6 C2 C1 115.9(9) . . ?

loop_
_geom_bond_atom_site_label_1
_geom_bond_atom_site_label_2
_geom_bond_distance
_geom_bond_site_symmetry_2
_geom_bond_publ_flag
Er1 O1 2.274(6) . ?
Er1 O2 2.290(6) 3_657 ?
Er1 O4 2.305(6) 3_557 ?
Er1 O9 2.349(6) . ?
Er1 O8 2.361(7) 2_546 ?
Er1 O7 2.361(6) 2_546 ?
Er1 O5 2.380(6) . ?
Er1 O6 2.382(6) . ?
S1 O3 1.451(7) . ?
S1 O2 1.455(6) . ?
S1 O4 1.459(6) . ?
S1 O1 1.484(6) . ?
O2 Er1 2.290(6) 3_657 ?
O4 Er1 2.305(6) 3_557 ?
O5 C1 1.265(11) . ?
O6 C2 1.249(10) . ?
O7 C2 1.232(11) . ?
O7 Er1 2.361(6) 2_556 ?
O8 C1 1.237(10) . ?
O8 Er1 2.361(7) 2_556 ?
C1 C2 1.488(13) . ?
